data_7119972
loop_
_publ_author_name
'Kehr, Gerald'
'Wang, Long'
'Daniliuc, Constantin Gabriel'
'Erker, Gerhard'
'Zhang, Senwang'
'Hasegawa, Yasuharu'

_publ_section_title
;
 Cooperative Carbon Monoxide to Formyl Reduction at a Trifunctional PBB
 Frustrated Lewis Pair
;
_journal_name_full 'Chem. Commun.'
_journal_paper_doi 10.1039/C7CC02214J
_journal_year 2017
_chemical_formula_sum 'C47 H37 B2 F20 O2 P'
_chemical_formula_weight 1066.36
_chemical_name_systematic
; 
 ? 
;
_space_group_IT_number 14
_symmetry_cell_setting monoclinic
_symmetry_space_group_name_Hall '-P 2yn'
_symmetry_space_group_name_H-M 'P 1 21/n 1'
_atom_sites_solution_hydrogens geom
_atom_sites_solution_primary direct
_atom_sites_solution_secondary difmap
_audit_creation_method SHELXL-97
_audit_update_record
;
2017-03-14 deposited with the CCDC.
2017-04-12 downloaded from the CCDC.
;
_cell_angle_alpha 90.00
_cell_angle_beta 95.038(1)
_cell_angle_gamma 90.00
_cell_formula_units_Z 4
_cell_length_a 13.2824(2)
_cell_length_b 16.3939(3)
_cell_length_c 23.7894(4)
_cell_measurement_reflns_used 11926
_cell_measurement_temperature 223(2)
_cell_measurement_theta_max 28.28
_cell_measurement_theta_min 4.08
_cell_volume 5160.14(15)
_computing_cell_refinement 'Collect (Nonius B.V., 1998)'
_computing_data_collection 'Collect (Nonius B.V., 1998)'
_computing_data_reduction 'Denzo-SMN (Otwinowski & Minor, 1997)'
_computing_molecular_graphics 'XP (BrukerAXS, 2000)'
_computing_publication_material 'SHELXL-97 (Sheldrick, 1997)'
_computing_structure_refinement 'SHELXL-97 (Sheldrick, 1997)'
_computing_structure_solution 'SHELXS-97 (Sheldrick, 1990)'
_diffrn_ambient_temperature 223(2)
_diffrn_measured_fraction_theta_full 0.979
_diffrn_measured_fraction_theta_max 0.979
_diffrn_measurement_device_type 'Nonius KappaCCD APEXII'
_diffrn_measurement_method '\w and \f scans'
_diffrn_radiation_monochromator 'Montel mirror'
_diffrn_radiation_source 'rotating anode Nonius FR591'
_diffrn_radiation_type MoK\a
_diffrn_radiation_wavelength 0.71073
_diffrn_reflns_av_R_equivalents 0.095
_diffrn_reflns_av_sigmaI/netI 0.0427
_diffrn_reflns_limit_h_max 15
_diffrn_reflns_limit_h_min 0
_diffrn_reflns_limit_k_max 19
_diffrn_reflns_limit_k_min 0
_diffrn_reflns_limit_l_max 28
_diffrn_reflns_limit_l_min -28
_diffrn_reflns_number 39921
_diffrn_reflns_theta_full 25.00
_diffrn_reflns_theta_max 25.00
_diffrn_reflns_theta_min 4.08
_exptl_absorpt_coefficient_mu 0.161
_exptl_absorpt_correction_T_max 0.9840
_exptl_absorpt_correction_T_min 0.9684
_exptl_absorpt_correction_type multi-scan
_exptl_absorpt_process_details 'Denzo (Otwinowski, Borek, Majewski & Minor, 2003)'
_exptl_crystal_colour colourless
_exptl_crystal_density_diffrn 1.373
_exptl_crystal_density_method 'not measured'
_exptl_crystal_description prism
_exptl_crystal_F_000 2160
_exptl_crystal_size_max 0.20
_exptl_crystal_size_mid 0.16
_exptl_crystal_size_min 0.10
_refine_diff_density_max 0.301
_refine_diff_density_min -0.321
_refine_diff_density_rms 0.058
_refine_ls_extinction_method none
_refine_ls_goodness_of_fit_ref 1.065
_refine_ls_hydrogen_treatment constr
_refine_ls_matrix_type full
_refine_ls_number_parameters 658
_refine_ls_number_reflns 8895
_refine_ls_number_restraints 0
_refine_ls_restrained_S_all 1.065
_refine_ls_R_factor_all 0.1000
_refine_ls_R_factor_gt 0.0703
_refine_ls_shift/su_max 0.000
_refine_ls_shift/su_mean 0.000
_refine_ls_structure_factor_coef Fsqd
_refine_ls_weighting_details 'calc w=1/[\s^2^(Fo^2^)+(0.0433P)^2^+8.8097P] where P=(Fo^2^+2Fc^2^)/3'
_refine_ls_weighting_scheme calc
_refine_ls_wR_factor_gt 0.1483
_refine_ls_wR_factor_ref 0.1622
_reflns_number_gt 6383
_reflns_number_total 8895
_reflns_threshold_expression >2sigma(I)
_cod_data_source_file c7cc02214j2.cif
_cod_data_source_block erk8181
_cod_original_sg_symbol_H-M P21/n
_cod_database_code 7119972

loop_
_symmetry_equiv_pos_as_xyz
'x, y, z'
'-x+1/2, y+1/2, -z+1/2'
'-x, -y, -z'
'x-1/2, -y-1/2, z-1/2'

loop_
_atom_site_label
_atom_site_type_symbol
_atom_site_fract_x
_atom_site_fract_y
_atom_site_fract_z
_atom_site_U_iso_or_equiv
_atom_site_adp_type
_atom_site_occupancy
_atom_site_symmetry_multiplicity
_atom_site_calc_flag
_atom_site_refinement_flags
P1 P 0.19227(7) 0.95150(5) 0.24014(4) 0.0348(2) Uani 1 1 d .
O1 O 0.28396(17) 1.07857(13) 0.19716(9) 0.0359(5) Uani 1 1 d .
O2 O 0.35870(17) 1.04247(13) 0.27941(9) 0.0354(5) Uani 1 1 d .
C1 C 0.2476(3) 0.8994(2) 0.18244(14) 0.0382(8) Uani 1 1 d .
H1A H 0.3145 0.8786 0.1962 0.046 Uiso 1 1 calc R
H1B H 0.2052 0.8524 0.1706 0.046 Uiso 1 1 calc R
C2 C 0.2584(3) 0.9547(2) 0.13093(14) 0.0393(8) Uani 1 1 d .
H2A H 0.1905 0.9712 0.1157 0.047 Uiso 1 1 calc R
H2B H 0.2874 0.9219 0.1019 0.047 Uiso 1 1 calc R
C3 C 0.2223(3) 0.8981(2) 0.30607(14) 0.0400(8) Uani 1 1 d .
H3A H 0.1911 0.9260 0.3366 0.048 Uiso 1 1 calc R
H3B H 0.1957 0.8424 0.3032 0.048 Uiso 1 1 calc R
C4 C 0.3376(3) 0.8960(2) 0.31914(15) 0.0419(8) Uani 1 1 d .
H4A H 0.3666 0.8691 0.2875 0.050 Uiso 1 1 calc R
H4B H 0.3527 0.8615 0.3525 0.050 Uiso 1 1 calc R
C5 C 0.2878(3) 1.03485(19) 0.24133(14) 0.0352(8) Uani 1 1 d .
C11 C 0.0699(2) 0.9911(2) 0.21324(14) 0.0343(7) Uani 1 1 d .
C12 C 0.0486(2) 1.0759(2) 0.21801(14) 0.0348(7) Uani 1 1 d .
C13 C -0.0028(3) 1.1137(2) 0.17201(15) 0.0409(8) Uani 1 1 d .
H13 H -0.0119 1.1705 0.1732 0.049 Uiso 1 1 calc R
C14 C -0.0417(3) 1.0719(2) 0.12411(15) 0.0396(8) Uani 1 1 d .
C15 C -0.0388(3) 0.9880(2) 0.12652(15) 0.0405(8) Uani 1 1 d .
H15 H -0.0743 0.9584 0.0973 0.049 Uiso 1 1 calc R
C16 C 0.0142(2) 0.9446(2) 0.17023(14) 0.0351(7) Uani 1 1 d .
C17 C 0.0653(3) 1.1276(2) 0.27224(15) 0.0406(8) Uani 1 1 d .
C18 C 0.1353(3) 1.2007(2) 0.26506(16) 0.0492(9) Uani 1 1 d .
H18A H 0.1378 1.2346 0.2986 0.074 Uiso 1 1 calc R
H18B H 0.1095 1.2324 0.2325 0.074 Uiso 1 1 calc R
H18C H 0.2027 1.1812 0.2596 0.074 Uiso 1 1 calc R
C19 C 0.1034(3) 1.0782(2) 0.32421(14) 0.0421(8) Uani 1 1 d .
H19A H 0.1720 1.0600 0.3203 0.063 Uiso 1 1 calc R
H19B H 0.0601 1.0311 0.3277 0.063 Uiso 1 1 calc R
H19C H 0.1025 1.1119 0.3576 0.063 Uiso 1 1 calc R
C20 C -0.0397(3) 1.1607(3) 0.28447(17) 0.0530(10) Uani 1 1 d .
H20A H -0.0868 1.1157 0.2857 0.079 Uiso 1 1 calc R
H20B H -0.0639 1.1984 0.2549 0.079 Uiso 1 1 calc R
H20C H -0.0342 1.1888 0.3205 0.079 Uiso 1 1 calc R
C21 C -0.0937(3) 1.1199(2) 0.07387(15) 0.0476(9) Uani 1 1 d .
C22 C -0.0177(4) 1.1810(4) 0.0533(2) 0.0866(17) Uani 1 1 d .
H22A H -0.0492 1.2115 0.0216 0.130 Uiso 1 1 calc R
H22B H 0.0406 1.1518 0.0418 0.130 Uiso 1 1 calc R
H22C H 0.0038 1.2183 0.0837 0.130 Uiso 1 1 calc R
C23 C -0.1295(5) 1.0647(3) 0.0250(2) 0.0866(17) Uani 1 1 d .
H23A H -0.1783 1.0260 0.0373 0.130 Uiso 1 1 calc R
H23B H -0.0722 1.0354 0.0123 0.130 Uiso 1 1 calc R
H23C H -0.1607 1.0973 -0.0057 0.130 Uiso 1 1 calc R
C24 C -0.1837(4) 1.1661(3) 0.0933(2) 0.0847(17) Uani 1 1 d .
H24A H -0.2322 1.1275 0.1060 0.127 Uiso 1 1 calc R
H24B H -0.2152 1.1977 0.0621 0.127 Uiso 1 1 calc R
H24C H -0.1610 1.2023 0.1240 0.127 Uiso 1 1 calc R
C25 C -0.0074(3) 0.8517(2) 0.17125(15) 0.0386(8) Uani 1 1 d .
C26 C 0.0187(3) 0.8098(2) 0.11613(15) 0.0481(9) Uani 1 1 d .
H26A H 0.0899 0.8175 0.1115 0.072 Uiso 1 1 calc R
H26B H -0.0214 0.8338 0.0843 0.072 Uiso 1 1 calc R
H26C H 0.0041 0.7520 0.1181 0.072 Uiso 1 1 calc R
C27 C -0.1223(3) 0.8437(2) 0.17515(18) 0.0516(10) Uani 1 1 d .
H27A H -0.1408 0.7865 0.1747 0.077 Uiso 1 1 calc R
H27B H -0.1581 0.8711 0.1432 0.077 Uiso 1 1 calc R
H27C H -0.1402 0.8685 0.2099 0.077 Uiso 1 1 calc R
C28 C 0.0402(3) 0.8050(2) 0.22277(15) 0.0455(9) Uani 1 1 d .
H28A H 0.0290 0.8348 0.2569 0.068 Uiso 1 1 calc R
H28B H 0.1123 0.7992 0.2199 0.068 Uiso 1 1 calc R
H28C H 0.0095 0.7514 0.2241 0.068 Uiso 1 1 calc R
B1 B 0.3260(3) 1.0359(3) 0.14096(17) 0.0401(9) Uani 1 1 d .
C31 C 0.3058(3) 1.0987(2) 0.08867(14) 0.0400(8) Uani 1 1 d .
F32 F 0.2352(2) 1.20944(14) 0.13596(9) 0.0660(7) Uani 1 1 d .
C32 C 0.2641(3) 1.1755(2) 0.08825(15) 0.0458(9) Uani 1 1 d .
F33 F 0.2079(2) 1.29743(17) 0.04321(12) 0.0852(9) Uani 1 1 d .
C33 C 0.2487(3) 1.2227(3) 0.04008(18) 0.0548(10) Uani 1 1 d .
F34 F 0.2564(2) 1.23867(18) -0.05755(10) 0.0847(9) Uani 1 1 d .
C34 C 0.2741(3) 1.1933(3) -0.01048(16) 0.0592(11) Uani 1 1 d .
F35 F 0.3435(3) 1.08830(18) -0.06160(10) 0.0935(10) Uani 1 1 d .
C35 C 0.3175(4) 1.1180(3) -0.01222(16) 0.0604(11) Uani 1 1 d .
F36 F 0.3780(2) 0.99942(15) 0.03200(9) 0.0673(7) Uani 1 1 d .
C36 C 0.3328(3) 1.0730(2) 0.03630(16) 0.0482(9) Uani 1 1 d .
C41 C 0.4466(3) 1.0265(2) 0.15945(14) 0.0390(8) Uani 1 1 d .
F42 F 0.45775(16) 0.88274(14) 0.14815(10) 0.0591(6) Uani 1 1 d .
C42 C 0.5021(3) 0.9553(2) 0.16199(15) 0.0448(9) Uani 1 1 d .
F43 F 0.65198(18) 0.87913(16) 0.18226(11) 0.0699(7) Uani 1 1 d .
C43 C 0.6041(3) 0.9511(3) 0.17908(16) 0.0521(10) Uani 1 1 d .
F44 F 0.75573(17) 1.01968(19) 0.20835(11) 0.0773(8) Uani 1 1 d .
C44 C 0.6557(3) 1.0220(3) 0.19221(16) 0.0555(11) Uani 1 1 d .
F45 F 0.65473(19) 1.16444(18) 0.20467(12) 0.0792(8) Uani 1 1 d .
C45 C 0.6052(3) 1.0950(3) 0.19038(17) 0.0549(10) Uani 1 1 d .
F46 F 0.45697(17) 1.16925(14) 0.17344(10) 0.0583(6) Uani 1 1 d .
C46 C 0.5029(3) 1.0959(2) 0.17404(16) 0.0461(9) Uani 1 1 d .
B2 B 0.3954(3) 0.9814(2) 0.33044(16) 0.0384(9) Uani 1 1 d .
C51 C 0.3702(3) 1.0265(2) 0.38941(14) 0.0401(8) Uani 1 1 d .
F52 F 0.31709(16) 1.15596(12) 0.35234(9) 0.0512(5) Uani 1 1 d .
C52 C 0.3341(3) 1.1046(2) 0.39655(15) 0.0453(9) Uani 1 1 d .
F53 F 0.2777(2) 1.21346(18) 0.45127(11) 0.0830(8) Uani 1 1 d .
C53 C 0.3131(3) 1.1375(3) 0.44755(18) 0.0588(11) Uani 1 1 d .
F54 F 0.3091(2) 1.1197(2) 0.54628(11) 0.1054(11) Uani 1 1 d .
C54 C 0.3288(4) 1.0904(4) 0.49554(19) 0.0717(14) Uani 1 1 d .
F55 F 0.3862(2) 0.9665(2) 0.53782(10) 0.0876(9) Uani 1 1 d .
C55 C 0.3671(3) 1.0139(4) 0.49159(16) 0.0650(13) Uani 1 1 d .
F56 F 0.43281(18) 0.90919(15) 0.43866(9) 0.0610(6) Uani 1 1 d .
C56 C 0.3886(3) 0.9832(3) 0.43976(16) 0.0486(10) Uani 1 1 d .
C61 C 0.5186(3) 0.9785(2) 0.32808(14) 0.0373(8) Uani 1 1 d .
F62 F 0.53311(18) 0.83400(13) 0.32203(12) 0.0683(7) Uani 1 1 d .
C62 C 0.5760(3) 0.9088(2) 0.32477(16) 0.0461(9) Uani 1 1 d .
F63 F 0.73177(19) 0.83842(15) 0.32316(13) 0.0771(8) Uani 1 1 d .
C63 C 0.6805(3) 0.9087(3) 0.32644(17) 0.0530(10) Uani 1 1 d .
F64 F 0.83325(17) 0.98189(17) 0.33275(13) 0.0776(8) Uani 1 1 d .
C64 C 0.7318(3) 0.9805(3) 0.33140(18) 0.0546(10) Uani 1 1 d .
F65 F 0.72810(18) 1.12399(15) 0.33910(13) 0.0765(8) Uani 1 1 d .
C65 C 0.6789(3) 1.0519(2) 0.33436(16) 0.0489(9) Uani 1 1 d .
F66 F 0.52729(16) 1.12168(13) 0.33571(10) 0.0544(6) Uani 1 1 d .
C66 C 0.5742(3) 1.0492(2) 0.33240(15) 0.0386(8) Uani 1 1 d .

loop_
_atom_site_aniso_label
_atom_site_aniso_U_11
_atom_site_aniso_U_22
_atom_site_aniso_U_33
_atom_site_aniso_U_23
_atom_site_aniso_U_13
_atom_site_aniso_U_12
P1 0.0401(5) 0.0283(5) 0.0354(5) 0.0020(4) 0.0003(4) 0.0001(4)
O1 0.0442(13) 0.0313(12) 0.0323(12) 0.0022(10) 0.0043(10) 0.0039(10)
O2 0.0400(13) 0.0300(12) 0.0352(12) -0.0019(10) -0.0017(11) -0.0020(10)
C1 0.0393(19) 0.0318(19) 0.043(2) -0.0015(15) 0.0032(15) 0.0023(15)
C2 0.0417(19) 0.041(2) 0.0353(18) -0.0019(15) 0.0021(15) 0.0045(16)
C3 0.043(2) 0.0340(19) 0.041(2) 0.0049(15) -0.0035(16) -0.0082(15)
C4 0.047(2) 0.037(2) 0.040(2) 0.0030(16) -0.0046(16) -0.0015(16)
C5 0.046(2) 0.0256(18) 0.0349(18) -0.0050(14) 0.0073(16) 0.0069(14)
C11 0.0348(17) 0.0305(18) 0.0382(18) 0.0018(14) 0.0064(14) -0.0004(14)
C12 0.0387(18) 0.0268(17) 0.0393(19) 0.0009(14) 0.0049(15) -0.0005(14)
C13 0.044(2) 0.0298(19) 0.049(2) 0.0003(16) 0.0026(16) 0.0041(15)
C14 0.0401(19) 0.0346(19) 0.044(2) 0.0010(16) 0.0008(16) 0.0045(15)
C15 0.0377(19) 0.040(2) 0.043(2) -0.0025(16) -0.0049(16) -0.0004(16)
C16 0.0333(17) 0.0299(18) 0.0425(19) 0.0014(15) 0.0055(15) -0.0005(14)
C17 0.046(2) 0.0316(19) 0.044(2) -0.0023(16) 0.0023(16) 0.0006(16)
C18 0.063(2) 0.032(2) 0.052(2) -0.0040(17) 0.0057(19) -0.0064(18)
C19 0.052(2) 0.036(2) 0.0388(19) -0.0058(15) 0.0079(17) -0.0028(16)
C20 0.056(2) 0.052(3) 0.052(2) -0.0092(19) 0.0133(19) 0.0058(19)
C21 0.053(2) 0.047(2) 0.041(2) 0.0100(17) -0.0044(17) 0.0054(18)
C22 0.089(4) 0.098(4) 0.069(3) 0.040(3) -0.009(3) -0.016(3)
C23 0.118(4) 0.067(3) 0.067(3) 0.006(3) -0.037(3) 0.006(3)
C24 0.082(3) 0.101(4) 0.072(3) 0.026(3) 0.010(3) 0.049(3)
C25 0.0403(19) 0.0271(18) 0.047(2) -0.0019(15) -0.0019(16) -0.0020(15)
C26 0.056(2) 0.038(2) 0.050(2) -0.0073(17) -0.0014(18) 0.0013(18)
C27 0.039(2) 0.045(2) 0.070(3) 0.006(2) 0.0017(19) -0.0060(17)
C28 0.050(2) 0.034(2) 0.052(2) 0.0068(17) -0.0005(18) -0.0062(17)
B1 0.044(2) 0.039(2) 0.037(2) -0.0019(18) 0.0040(18) 0.0045(18)
C31 0.046(2) 0.039(2) 0.0340(18) -0.0008(15) 0.0022(15) 0.0003(16)
F32 0.0980(19) 0.0497(14) 0.0541(14) 0.0079(11) 0.0270(13) 0.0226(13)
C32 0.053(2) 0.042(2) 0.044(2) 0.0046(17) 0.0103(17) 0.0032(18)
F33 0.103(2) 0.0663(18) 0.0882(19) 0.0341(15) 0.0222(16) 0.0303(16)
C33 0.061(3) 0.045(2) 0.059(3) 0.018(2) 0.006(2) 0.010(2)
F34 0.112(2) 0.091(2) 0.0481(14) 0.0314(14) -0.0086(14) -0.0072(17)
C34 0.070(3) 0.067(3) 0.040(2) 0.017(2) -0.002(2) -0.008(2)
F35 0.157(3) 0.089(2) 0.0375(13) 0.0013(13) 0.0265(16) 0.000(2)
C35 0.084(3) 0.065(3) 0.033(2) 0.0010(19) 0.011(2) -0.003(2)
F36 0.0970(19) 0.0589(16) 0.0489(13) -0.0040(11) 0.0233(13) 0.0119(14)
C36 0.060(2) 0.042(2) 0.044(2) 0.0030(17) 0.0094(18) 0.0005(18)
C41 0.044(2) 0.039(2) 0.0348(18) 0.0018(15) 0.0049(15) 0.0046(16)
F42 0.0499(13) 0.0439(13) 0.0848(17) 0.0002(12) 0.0128(12) 0.0055(11)
C42 0.041(2) 0.047(2) 0.046(2) 0.0019(17) 0.0082(16) 0.0030(17)
F43 0.0537(14) 0.0756(18) 0.0812(17) 0.0146(14) 0.0111(12) 0.0249(13)
C43 0.048(2) 0.068(3) 0.042(2) 0.006(2) 0.0108(18) 0.015(2)
F44 0.0379(13) 0.120(2) 0.0737(17) -0.0029(16) 0.0048(12) 0.0020(14)
C44 0.038(2) 0.087(3) 0.043(2) -0.001(2) 0.0086(17) 0.004(2)
F45 0.0568(15) 0.089(2) 0.0917(19) -0.0232(16) 0.0071(14) -0.0229(14)
C45 0.045(2) 0.069(3) 0.052(2) -0.010(2) 0.0098(19) -0.009(2)
F46 0.0587(14) 0.0466(14) 0.0698(15) -0.0086(11) 0.0074(11) -0.0062(11)
C46 0.042(2) 0.051(2) 0.046(2) -0.0020(18) 0.0086(17) 0.0025(18)
B2 0.045(2) 0.037(2) 0.032(2) 0.0042(17) -0.0019(17) 0.0006(18)
C51 0.0353(18) 0.052(2) 0.0327(18) -0.0017(16) -0.0004(15) -0.0114(16)
F52 0.0613(14) 0.0398(12) 0.0515(13) -0.0066(10) -0.0008(10) -0.0007(10)
C52 0.042(2) 0.055(2) 0.039(2) -0.0091(18) 0.0000(16) -0.0079(18)
F53 0.0845(19) 0.084(2) 0.0812(19) -0.0419(16) 0.0134(15) 0.0067(16)
C53 0.050(2) 0.072(3) 0.054(3) -0.019(2) 0.002(2) -0.006(2)
F54 0.110(2) 0.161(3) 0.0481(15) -0.0339(18) 0.0231(15) -0.004(2)
C54 0.064(3) 0.104(4) 0.047(3) -0.025(3) 0.007(2) -0.012(3)
F55 0.0881(19) 0.136(3) 0.0373(13) 0.0172(15) -0.0022(13) -0.0222(18)
C55 0.058(3) 0.106(4) 0.029(2) 0.007(2) -0.0022(19) -0.021(3)
F56 0.0694(15) 0.0628(16) 0.0478(13) 0.0134(11) -0.0125(11) -0.0098(13)
C56 0.041(2) 0.060(3) 0.044(2) 0.0044(19) -0.0027(17) -0.0133(19)
C61 0.045(2) 0.0332(19) 0.0327(18) 0.0031(14) -0.0008(15) -0.0012(15)
F62 0.0588(14) 0.0321(12) 0.112(2) -0.0001(13) -0.0047(14) 0.0017(11)
C62 0.052(2) 0.036(2) 0.050(2) 0.0037(17) 0.0001(18) -0.0026(17)
F63 0.0601(15) 0.0545(16) 0.117(2) 0.0069(15) 0.0078(14) 0.0155(12)
C63 0.048(2) 0.049(2) 0.062(3) 0.007(2) 0.0042(19) 0.0149(19)
F64 0.0413(13) 0.0795(19) 0.113(2) 0.0205(16) 0.0115(13) 0.0019(12)
C64 0.040(2) 0.062(3) 0.063(3) 0.013(2) 0.0045(19) 0.003(2)
F65 0.0532(14) 0.0570(16) 0.120(2) 0.0044(15) 0.0117(14) -0.0179(12)
C65 0.045(2) 0.047(2) 0.055(2) 0.0039(18) 0.0079(18) -0.0119(18)
F66 0.0516(13) 0.0346(12) 0.0778(15) -0.0026(11) 0.0104(11) -0.0034(10)
C66 0.0412(19) 0.0312(19) 0.044(2) 0.0008(15) 0.0063(15) 0.0005(15)

loop_
_atom_type_symbol
_atom_type_description
_atom_type_scat_dispersion_real
_atom_type_scat_dispersion_imag
_atom_type_scat_source
C C 0.0033 0.0016 'International Tables Vol C Tables 4.2.6.8 and 6.1.1.4'
H H 0.0000 0.0000 'International Tables Vol C Tables 4.2.6.8 and 6.1.1.4'
B B 0.0013 0.0007 'International Tables Vol C Tables 4.2.6.8 and 6.1.1.4'
O O 0.0106 0.0060 'International Tables Vol C Tables 4.2.6.8 and 6.1.1.4'
F F 0.0171 0.0103 'International Tables Vol C Tables 4.2.6.8 and 6.1.1.4'
P P 0.1023 0.0942 'International Tables Vol C Tables 4.2.6.8 and 6.1.1.4'

loop_
_geom_angle_atom_site_label_1
_geom_angle_atom_site_label_2
_geom_angle_atom_site_label_3
_geom_angle
C3 P1 C11 126.99(16)
C3 P1 C1 110.64(17)
C11 P1 C1 108.05(15)
C3 P1 C5 104.09(15)
C11 P1 C5 109.29(15)
C1 P1 C5 92.07(15)
C5 O1 B1 116.1(2)
C5 O2 B2 129.7(3)
C2 C1 P1 113.2(2)
C2 C1 H1A 108.9
P1 C1 H1A 108.9
C2 C1 H1B 108.9
P1 C1 H1B 108.9
H1A C1 H1B 107.7
C1 C2 B1 117.2(3)
C1 C2 H2A 108.0
B1 C2 H2A 108.0
C1 C2 H2B 108.0
B1 C2 H2B 108.0
H2A C2 H2B 107.2
C4 C3 P1 109.0(2)
C4 C3 H3A 109.9
P1 C3 H3A 109.9
C4 C3 H3B 109.9
P1 C3 H3B 109.9
H3A C3 H3B 108.3
C3 C4 B2 117.9(3)
C3 C4 H4A 107.8
B2 C4 H4A 107.8
C3 C4 H4B 107.8
B2 C4 H4B 107.8
H4A C4 H4B 107.2
O2 C5 O1 121.0(3)
O2 C5 P1 123.5(2)
O1 C5 P1 115.1(2)
C12 C11 C16 118.9(3)
C12 C11 P1 120.0(2)
C16 C11 P1 116.9(2)
C13 C12 C11 117.5(3)
C13 C12 C17 116.0(3)
C11 C12 C17 126.0(3)
C12 C13 C14 123.3(3)
C12 C13 H13 118.4
C14 C13 H13 118.4
C15 C14 C13 116.8(3)
C15 C14 C21 123.4(3)
C13 C14 C21 119.5(3)
C14 C15 C16 123.3(3)
C14 C15 H15 118.3
C16 C15 H15 118.3
C15 C16 C11 117.1(3)
C15 C16 C25 115.5(3)
C11 C16 C25 126.7(3)
C19 C17 C18 110.1(3)
C19 C17 C12 113.5(3)
C18 C17 C12 112.3(3)
C19 C17 C20 105.9(3)
C18 C17 C20 108.1(3)
C12 C17 C20 106.5(3)
C17 C18 H18A 109.5
C17 C18 H18B 109.5
H18A C18 H18B 109.5
C17 C18 H18C 109.5
H18A C18 H18C 109.5
H18B C18 H18C 109.5
C17 C19 H19A 109.5
C17 C19 H19B 109.5
H19A C19 H19B 109.5
C17 C19 H19C 109.5
H19A C19 H19C 109.5
H19B C19 H19C 109.5
C17 C20 H20A 109.5
C17 C20 H20B 109.5
H20A C20 H20B 109.5
C17 C20 H20C 109.5
H20A C20 H20C 109.5
H20B C20 H20C 109.5
C23 C21 C24 109.1(4)
C23 C21 C22 108.5(4)
C24 C21 C22 109.2(4)
C23 C21 C14 112.2(3)
C24 C21 C14 109.2(3)
C22 C21 C14 108.5(3)
C21 C22 H22A 109.5
C21 C22 H22B 109.5
H22A C22 H22B 109.5
C21 C22 H22C 109.5
H22A C22 H22C 109.5
H22B C22 H22C 109.5
C21 C23 H23A 109.5
C21 C23 H23B 109.5
H23A C23 H23B 109.5
C21 C23 H23C 109.5
H23A C23 H23C 109.5
H23B C23 H23C 109.5
C21 C24 H24A 109.5
C21 C24 H24B 109.5
H24A C24 H24B 109.5
C21 C24 H24C 109.5
H24A C24 H24C 109.5
H24B C24 H24C 109.5
C28 C25 C27 104.5(3)
C28 C25 C26 110.4(3)
C27 C25 C26 108.1(3)
C28 C25 C16 116.1(3)
C27 C25 C16 105.6(3)
C26 C25 C16 111.6(3)
C25 C26 H26A 109.5
C25 C26 H26B 109.5
H26A C26 H26B 109.5
C25 C26 H26C 109.5
H26A C26 H26C 109.5
H26B C26 H26C 109.5
C25 C27 H27A 109.5
C25 C27 H27B 109.5
H27A C27 H27B 109.5
C25 C27 H27C 109.5
H27A C27 H27C 109.5
H27B C27 H27C 109.5
C25 C28 H28A 109.5
C25 C28 H28B 109.5
H28A C28 H28B 109.5
C25 C28 H28C 109.5
H28A C28 H28C 109.5
H28B C28 H28C 109.5
C2 B1 C31 111.0(3)
C2 B1 C41 118.8(3)
C31 B1 C41 111.1(3)
C2 B1 O1 104.3(3)
C31 B1 O1 108.0(3)
C41 B1 O1 102.5(3)
C32 C31 C36 113.9(3)
C32 C31 B1 128.8(3)
C36 C31 B1 117.2(3)
F32 C32 C31 121.0(3)
F32 C32 C33 115.6(3)
C31 C32 C33 123.3(4)
F33 C33 C34 120.2(4)
F33 C33 C32 119.7(4)
C34 C33 C32 120.1(4)
F34 C34 C35 121.2(4)
F34 C34 C33 119.9(4)
C35 C34 C33 119.0(4)
F35 C35 C34 119.7(4)
F35 C35 C36 120.7(4)
C34 C35 C36 119.6(4)
F36 C36 C35 116.7(4)
F36 C36 C31 119.2(3)
C35 C36 C31 124.1(4)
C42 C41 C46 114.1(3)
C42 C41 B1 126.9(3)
C46 C41 B1 119.0(3)
F42 C42 C41 120.9(3)
F42 C42 C43 114.9(3)
C41 C42 C43 124.2(4)
F43 C43 C44 120.6(4)
F43 C43 C42 120.6(4)
C44 C43 C42 118.8(4)
F44 C44 C45 120.0(4)
F44 C44 C43 120.0(4)
C45 C44 C43 120.0(4)
F45 C45 C44 120.3(4)
F45 C45 C46 120.7(4)
C44 C45 C46 119.0(4)
F46 C46 C45 116.5(4)
F46 C46 C41 119.7(3)
C45 C46 C41 123.8(4)
C4 B2 O2 107.8(3)
C4 B2 C61 115.5(3)
O2 B2 C61 103.2(3)
C4 B2 C51 113.8(3)
O2 B2 C51 107.0(3)
C61 B2 C51 108.7(3)
C52 C51 C56 113.7(3)
C52 C51 B2 128.2(3)
C56 C51 B2 118.1(3)
F52 C52 C53 114.2(4)
F52 C52 C51 121.2(3)
C53 C52 C51 124.6(4)
F53 C53 C52 121.4(4)
F53 C53 C54 119.7(4)
C52 C53 C54 118.9(4)
F54 C54 C55 119.6(5)
F54 C54 C53 121.1(5)
C55 C54 C53 119.3(4)
F55 C55 C54 121.2(4)
F55 C55 C56 118.5(5)
C54 C55 C56 120.3(4)
F56 C56 C55 117.9(4)
F56 C56 C51 118.9(3)
C55 C56 C51 123.1(4)
C66 C61 C62 114.0(3)
C66 C61 B2 120.2(3)
C62 C61 B2 125.7(3)
F62 C62 C61 121.4(3)
F62 C62 C63 114.7(3)
C61 C62 C63 123.8(4)
F63 C63 C64 119.6(4)
F63 C63 C62 120.7(4)
C64 C63 C62 119.6(4)
F64 C64 C63 120.6(4)
F64 C64 C65 120.1(4)
C63 C64 C65 119.3(4)
F65 C65 C64 120.4(3)
F65 C65 C66 120.5(4)
C64 C65 C66 119.1(3)
F66 C66 C61 120.0(3)
F66 C66 C65 115.9(3)
C61 C66 C65 124.1(3)

loop_
_geom_bond_atom_site_label_1
_geom_bond_atom_site_label_2
_geom_bond_distance
P1 C3 1.810(3)
P1 C11 1.814(3)
P1 C1 1.825(3)
P1 C5 1.863(4)
O1 C5 1.269(4)
O1 B1 1.649(4)
O2 C5 1.255(4)
O2 B2 1.615(4)
C1 C2 1.541(5)
C1 H1A 0.9800
C1 H1B 0.9800
C2 B1 1.612(5)
C2 H2A 0.9800
C2 H2B 0.9800
C3 C4 1.536(5)
C3 H3A 0.9800
C3 H3B 0.9800
C4 B2 1.609(5)
C4 H4A 0.9800
C4 H4B 0.9800
C11 C12 1.424(5)
C11 C16 1.430(5)
C12 C13 1.385(5)
C12 C17 1.544(5)
C13 C14 1.390(5)
C13 H13 0.9400
C14 C15 1.378(5)
C14 C21 1.543(5)
C15 C16 1.398(5)
C15 H15 0.9400
C16 C25 1.550(5)
C17 C19 1.527(5)
C17 C18 1.535(5)
C17 C20 1.548(5)
C18 H18A 0.9700
C18 H18B 0.9700
C18 H18C 0.9700
C19 H19A 0.9700
C19 H19B 0.9700
C19 H19C 0.9700
C20 H20A 0.9700
C20 H20B 0.9700
C20 H20C 0.9700
C21 C23 1.516(6)
C21 C24 1.520(6)
C21 C22 1.532(6)
C22 H22A 0.9700
C22 H22B 0.9700
C22 H22C 0.9700
C23 H23A 0.9700
C23 H23B 0.9700
C23 H23C 0.9700
C24 H24A 0.9700
C24 H24B 0.9700
C24 H24C 0.9700
C25 C28 1.534(5)
C25 C27 1.543(5)
C25 C26 1.546(5)
C26 H26A 0.9700
C26 H26B 0.9700
C26 H26C 0.9700
C27 H27A 0.9700
C27 H27B 0.9700
C27 H27C 0.9700
C28 H28A 0.9700
C28 H28B 0.9700
C28 H28C 0.9700
B1 C31 1.618(5)
B1 C41 1.631(5)
C31 C32 1.375(5)
C31 C36 1.392(5)
F32 C32 1.350(4)
C32 C33 1.384(5)
F33 C33 1.343(5)
C33 C34 1.366(6)
F34 C34 1.348(4)
C34 C35 1.365(6)
F35 C35 1.344(5)
C35 C36 1.370(5)
F36 C36 1.355(4)
C41 C42 1.378(5)
C41 C46 1.389(5)
F42 C42 1.356(4)
C42 C43 1.382(5)
F43 C43 1.339(5)
C43 C44 1.372(6)
F44 C44 1.350(4)
C44 C45 1.371(6)
F45 C45 1.343(5)
C45 C46 1.380(5)
F46 C46 1.348(4)
B2 C61 1.643(5)
B2 C51 1.645(5)
C51 C52 1.384(5)
C51 C56 1.395(5)
F52 C52 1.350(4)
C52 C53 1.378(5)
F53 C53 1.338(5)
C53 C54 1.379(7)
F54 C54 1.346(5)
C54 C55 1.360(7)
F55 C55 1.352(5)
C55 C56 1.384(6)
F56 C56 1.349(5)
C61 C66 1.373(5)
C61 C62 1.379(5)
F62 C62 1.352(4)
C62 C63 1.385(5)
F63 C63 1.345(4)
C63 C64 1.360(6)
F64 C64 1.346(4)
C64 C65 1.370(6)
F65 C65 1.350(4)
C65 C66 1.388(5)
F66 C66 1.347(4)

loop_
_geom_torsion_atom_site_label_1
_geom_torsion_atom_site_label_2
_geom_torsion_atom_site_label_3
_geom_torsion_atom_site_label_4
_geom_torsion
C3 P1 C1 C2 -159.5(2)
C11 P1 C1 C2 57.4(3)
C5 P1 C1 C2 -53.6(3)
P1 C1 C2 B1 58.8(4)
C11 P1 C3 C4 -165.0(2)
C1 P1 C3 C4 60.7(3)
C5 P1 C3 C4 -37.1(3)
P1 C3 C4 B2 64.3(4)
B2 O2 C5 O1 -163.0(3)
B2 O2 C5 P1 8.4(5)
B1 O1 C5 O2 98.6(3)
B1 O1 C5 P1 -73.5(3)
C3 P1 C5 O2 4.9(3)
C11 P1 C5 O2 143.1(3)
C1 P1 C5 O2 -107.0(3)
C3 P1 C5 O1 176.8(2)
C11 P1 C5 O1 -45.0(3)
C1 P1 C5 O1 64.9(3)
C3 P1 C11 C12 101.0(3)
C1 P1 C11 C12 -123.8(3)
C5 P1 C11 C12 -24.9(3)
C3 P1 C11 C16 -102.2(3)
C1 P1 C11 C16 33.0(3)
C5 P1 C11 C16 131.9(3)
C16 C11 C12 C13 -18.1(5)
P1 C11 C12 C13 138.2(3)
C16 C11 C12 C17 153.6(3)
P1 C11 C12 C17 -50.0(4)
C11 C12 C13 C14 5.8(5)
C17 C12 C13 C14 -166.8(3)
C12 C13 C14 C15 8.2(5)
C12 C13 C14 C21 -177.2(3)
C13 C14 C15 C16 -10.2(5)
C21 C14 C15 C16 175.5(3)
C14 C15 C16 C11 -1.8(5)
C14 C15 C16 C25 169.3(3)
C12 C11 C16 C15 16.2(5)
P1 C11 C16 C15 -140.8(3)
C12 C11 C16 C25 -153.8(3)
P1 C11 C16 C25 49.1(4)
C13 C12 C17 C19 168.7(3)
C11 C12 C17 C19 -3.1(5)
C13 C12 C17 C18 -65.6(4)
C11 C12 C17 C18 122.5(4)
C13 C12 C17 C20 52.6(4)
C11 C12 C17 C20 -119.2(4)
C15 C14 C21 C23 -7.0(6)
C13 C14 C21 C23 178.9(4)
C15 C14 C21 C24 114.1(4)
C13 C14 C21 C24 -60.0(5)
C15 C14 C21 C22 -126.8(4)
C13 C14 C21 C22 59.0(5)
C15 C16 C25 C28 -173.0(3)
C11 C16 C25 C28 -2.8(5)
C15 C16 C25 C27 -57.7(4)
C11 C16 C25 C27 112.4(4)
C15 C16 C25 C26 59.4(4)
C11 C16 C25 C26 -130.4(4)
C1 C2 B1 C31 -164.6(3)
C1 C2 B1 C41 64.7(4)
C1 C2 B1 O1 -48.6(4)
C5 O1 B1 C2 57.2(4)
C5 O1 B1 C31 175.4(3)
C5 O1 B1 C41 -67.3(4)
C2 B1 C31 C32 115.4(4)
C41 B1 C31 C32 -110.0(4)
O1 B1 C31 C32 1.6(5)
C2 B1 C31 C36 -64.1(4)
C41 B1 C31 C36 70.5(4)
O1 B1 C31 C36 -177.8(3)
C36 C31 C32 F32 -179.2(3)
B1 C31 C32 F32 1.4(6)
C36 C31 C32 C33 1.0(6)
B1 C31 C32 C33 -178.5(4)
F32 C32 C33 F33 0.5(6)
C31 C32 C33 F33 -179.7(4)
F32 C32 C33 C34 -179.1(4)
C31 C32 C33 C34 0.8(7)
F33 C33 C34 F34 -1.3(6)
C32 C33 C34 F34 178.2(4)
F33 C33 C34 C35 178.6(4)
C32 C33 C34 C35 -1.9(7)
F34 C34 C35 F35 0.3(7)
C33 C34 C35 F35 -179.6(4)
F34 C34 C35 C36 -178.9(4)
C33 C34 C35 C36 1.2(7)
F35 C35 C36 F36 2.1(6)
C34 C35 C36 F36 -178.8(4)
F35 C35 C36 C31 -178.5(4)
C34 C35 C36 C31 0.7(7)
C32 C31 C36 F36 177.7(3)
B1 C31 C36 F36 -2.8(5)
C32 C31 C36 C35 -1.8(6)
B1 C31 C36 C35 177.8(4)
C2 B1 C41 C42 7.6(5)
C31 B1 C41 C42 -123.1(4)
O1 B1 C41 C42 121.8(4)
C2 B1 C41 C46 -173.1(3)
C31 B1 C41 C46 56.2(4)
O1 B1 C41 C46 -58.9(4)
C46 C41 C42 F42 -179.1(3)
B1 C41 C42 F42 0.3(6)
C46 C41 C42 C43 2.0(5)
B1 C41 C42 C43 -178.7(3)
F42 C42 C43 F43 -1.4(5)
C41 C42 C43 F43 177.7(3)
F42 C42 C43 C44 178.0(3)
C41 C42 C43 C44 -2.9(6)
F43 C43 C44 F44 0.2(6)
C42 C43 C44 F44 -179.2(3)
F43 C43 C44 C45 -178.1(3)
C42 C43 C44 C45 2.5(6)
F44 C44 C45 F45 -0.1(6)
C43 C44 C45 F45 178.2(4)
F44 C44 C45 C46 -179.7(3)
C43 C44 C45 C46 -1.4(6)
F45 C45 C46 F46 -0.1(5)
C44 C45 C46 F46 179.5(3)
F45 C45 C46 C41 -179.1(4)
C44 C45 C46 C41 0.5(6)
C42 C41 C46 F46 -179.7(3)
B1 C41 C46 F46 0.9(5)
C42 C41 C46 C45 -0.7(5)
B1 C41 C46 C45 179.9(3)
C3 C4 B2 O2 -50.2(4)
C3 C4 B2 C61 -165.0(3)
C3 C4 B2 C51 68.2(4)
C5 O2 B2 C4 10.6(5)
C5 O2 B2 C61 133.3(3)
C5 O2 B2 C51 -112.1(3)
C4 B2 C51 C52 -124.9(4)
O2 B2 C51 C52 -6.0(5)
C61 B2 C51 C52 104.8(4)
C4 B2 C51 C56 56.6(4)
O2 B2 C51 C56 175.6(3)
C61 B2 C51 C56 -73.6(4)
C56 C51 C52 F52 176.8(3)
B2 C51 C52 F52 -1.7(5)
C56 C51 C52 C53 -2.7(5)
B2 C51 C52 C53 178.8(4)
F52 C52 C53 F53 0.9(5)
C51 C52 C53 F53 -179.6(3)
F52 C52 C53 C54 -179.4(4)
C51 C52 C53 C54 0.2(6)
F53 C53 C54 F54 0.0(7)
C52 C53 C54 F54 -179.8(4)
F53 C53 C54 C55 -178.4(4)
C52 C53 C54 C55 1.8(7)
F54 C54 C55 F55 -0.3(7)
C53 C54 C55 F55 178.2(4)
F54 C54 C55 C56 -179.4(4)
C53 C54 C55 C56 -1.0(7)
F55 C55 C56 F56 -3.6(5)
C54 C55 C56 F56 175.6(4)
F55 C55 C56 C51 178.9(3)
C54 C55 C56 C51 -1.9(6)
C52 C51 C56 F56 -173.8(3)
B2 C51 C56 F56 4.8(5)
C52 C51 C56 C55 3.6(5)
B2 C51 C56 C55 -177.8(3)
C4 B2 C61 C66 174.5(3)
O2 B2 C61 C66 57.1(4)
C51 B2 C61 C66 -56.2(4)
C4 B2 C61 C62 -9.0(5)
O2 B2 C61 C62 -126.3(3)
C51 B2 C61 C62 120.3(4)
C66 C61 C62 F62 178.0(3)
B2 C61 C62 F62 1.3(6)
C66 C61 C62 C63 0.9(5)
B2 C61 C62 C63 -175.8(4)
F62 C62 C63 F63 2.6(6)
C61 C62 C63 F63 179.8(4)
F62 C62 C63 C64 -177.5(4)
C61 C62 C63 C64 -0.3(6)
F63 C63 C64 F64 0.4(6)
C62 C63 C64 F64 -179.6(4)
F63 C63 C64 C65 179.6(4)
C62 C63 C64 C65 -0.4(6)
F64 C64 C65 F65 -0.6(6)
C63 C64 C65 F65 -179.8(4)
F64 C64 C65 C66 179.5(4)
C63 C64 C65 C66 0.2(6)
C62 C61 C66 F66 179.7(3)
B2 C61 C66 F66 -3.4(5)
C62 C61 C66 C65 -1.1(5)
B2 C61 C66 C65 175.8(3)
F65 C65 C66 F66 -0.2(5)
C64 C65 C66 F66 179.8(3)
F65 C65 C66 C61 -179.4(3)
C64 C65 C66 C61 0.5(6)

loop_
_platon_squeeze_void_nr
_platon_squeeze_void_average_x
_platon_squeeze_void_average_y
_platon_squeeze_void_average_z
_platon_squeeze_void_volume
_platon_squeeze_void_count_electrons
_platon_squeeze_void_content
1 0.000 0.000 0.500 413 101 ' '
2 0.500 0.500 1.000 413 101 ' '
